data_2200055
loop_
_publ_author_name
'Edwards, Selvin H.'
'Kahwa, Ishenkumba A.'
'Mague, Joel T.'

_publ_section_title
;
 Ethylenediammonium phthalate
;
_journal_issue 1
_journal_name_full 'Acta Crystallographica Section E'
_journal_page_first o20
_journal_page_last o21
_journal_paper_doi 10.1107/S1600536800018420
_journal_volume 57
_journal_year 2001
_chemical_formula_iupac 'C2 H10 N2 1+, C8 H4 O4 1-'
_chemical_formula_moiety 'C2 H10 N2 1+, C8 H4 O4 1-'
_chemical_formula_sum 'C10 H14 N2 O4'
_chemical_formula_weight 226.23
_chemical_name_systematic
;
Ethylenediammonium phthalate
;
_space_group_IT_number 61
_symmetry_cell_setting orthorhombic
_symmetry_space_group_name_Hall '-P 2ac 2ab'
_symmetry_space_group_name_H-M 'P b c a'
_audit_creation_method SHELXL-97
_cell_angle_alpha 90.00
_cell_angle_beta 90.00
_cell_angle_gamma 90.00
_cell_formula_units_Z 8
_cell_length_a 21.825(3)
_cell_length_b 12.3840(10)
_cell_length_c 8.0480(10)
_cell_measurement_reflns_used 23
_cell_measurement_temperature 293(2)
_cell_measurement_theta_max 15.95
_cell_measurement_theta_min 11.68
_cell_volume 2175.2(4)
_computing_cell_refinement 'CAD-4 Software'
_computing_data_collection 'CAD-4 Software (Enraf-Nonius, 1989)'
_computing_data_reduction 'XCAD4 (Harms & Wocadlo, 1987)'
_computing_molecular_graphics 'SHELXTL (Bruker, 1997)'
_computing_publication_material SHELXTL
_computing_structure_refinement 'SHELXL97 (Sheldrick, 1997)'
_computing_structure_solution 'SHELXS97 (Sheldrick, 1990)'
_diffrn_ambient_temperature 293(2)
_diffrn_measured_fraction_theta_full .999
_diffrn_measured_fraction_theta_max .999
_diffrn_measurement_device_type 'Enraf-Nonius CAD-4'
_diffrn_measurement_method \q/2\q
_diffrn_radiation_monochromator graphite
_diffrn_radiation_source 'fine-focus sealed tube'
_diffrn_radiation_type MoK\a
_diffrn_radiation_wavelength .71073
_diffrn_reflns_av_R_equivalents .000
_diffrn_reflns_av_sigmaI/netI .0618
_diffrn_reflns_limit_h_max 26
_diffrn_reflns_limit_h_min 0
_diffrn_reflns_limit_k_max 14
_diffrn_reflns_limit_k_min 0
_diffrn_reflns_limit_l_max 9
_diffrn_reflns_limit_l_min 0
_diffrn_reflns_number 1934
_diffrn_reflns_theta_full 25.07
_diffrn_reflns_theta_max 25.07
_diffrn_reflns_theta_min 1.87
_diffrn_standards_decay_% <1
_diffrn_standards_interval_time 120
_diffrn_standards_number 2
_exptl_absorpt_coefficient_mu .108
_exptl_absorpt_correction_type none
_exptl_crystal_colour Colourless
_exptl_crystal_density_diffrn 1.382
_exptl_crystal_density_method 'not measured'
_exptl_crystal_description Plate
_exptl_crystal_F_000 960
_exptl_crystal_size_max .40
_exptl_crystal_size_mid .30
_exptl_crystal_size_min .13
_refine_diff_density_max .162
_refine_diff_density_min -.231
_refine_ls_extinction_method none
_refine_ls_goodness_of_fit_ref 1.012
_refine_ls_hydrogen_treatment mixed
_refine_ls_matrix_type full
_refine_ls_number_parameters 169
_refine_ls_number_reflns 1934
_refine_ls_number_restraints 0
_refine_ls_restrained_S_all 1.012
_refine_ls_R_factor_all .108
_refine_ls_R_factor_gt .039
_refine_ls_shift/su_max .005
_refine_ls_shift/su_mean .001
_refine_ls_structure_factor_coef Fsqd
_refine_ls_weighting_details 'calc w = 1/[\s^2^(Fo^2^)+(0.0551P)^2^+0.1370P] where P = (Fo^2^+2Fc^2^)/3'
_refine_ls_weighting_scheme calc
_refine_ls_wR_factor_ref .108
_reflns_number_gt 1187
_reflns_number_total 1934
_reflns_threshold_expression I>2\s(I)
_cod_data_source_file na6013.cif
_cod_data_source_block I
_cod_depositor_comments
;
The following automatic conversions were performed:
'_symmetry_cell_setting' value 'Orthorhombic' changed to 'orthorhombic'
according to '/home/saulius/struct/CIF-dictionaries/cif_core.dic'
dictionary named 'cif_core.dic' version 2.4.1 from 2010-06-29.

Automatic conversion script
Id: cif_fix_enum 1527 2010-12-29 10:47:43Z saulius 

The following automatic conversions were performed:

'_symmetry_cell_setting' value 'Orthorhombic' changed to
'orthorhombic' according to
/home/saulius/struct/CIF-dictionaries/cif_core.dic dictionary named
'cif_core.dic' version 2.4.1 from 2010-06-29.

Automatic conversion script
Id: cif_fix_values 1715 2011-07-08 13:25:40Z adriana 
;
_cod_original_cell_volume 2175.2(5)
_cod_original_sg_symbol_H-M Pbca
_cod_database_code 2200055
_cod_database_fobs_code 2200055

loop_
_symmetry_equiv_pos_as_xyz
'x, y, z'
'-x+1/2, -y, z+1/2'
'-x, y+1/2, -z+1/2'
'x+1/2, -y+1/2, -z'
'-x, -y, -z'
'x-1/2, y, -z-1/2'
'x, -y-1/2, z-1/2'
'-x-1/2, y-1/2, z'

loop_
_atom_site_label
_atom_site_fract_x
_atom_site_fract_y
_atom_site_fract_z
_atom_site_U_iso_or_equiv
_atom_site_adp_type
_atom_site_calc_flag
_atom_site_refinement_flags
_atom_site_occupancy
_atom_site_disorder_assembly
_atom_site_disorder_group
_atom_site_type_symbol
O1 .45383(8) .25649(13) .8137(2) .0501(5) Uani d . 1 . . O
O2 .45026(6) .09791(11) .68450(18) .0321(4) Uani d . 1 . . O
O3 .43446(7) -.08491(11) .92898(18) .0304(4) Uani d . 1 . . O
O4 .37479(7) -.11955(12) .71160(19) .0356(4) Uani d . 1 . . O
C1 .37142(10) .13762(17) .8774(3) .0306(5) Uani d . 1 . . C
C2 .35097(9) .03069(17) .8853(2) .0255(5) Uani d . 1 . . C
C3 .29507(10) .0086(2) .9601(3) .0388(6) Uani d . 1 . . C
H3 .2806 -.0620 .9618 .047 Uiso calc R 1 . . H
C4 .26054(12) .0896(2) 1.0321(3) .0516(7) Uani d . 1 . . C
H4 .2232 .0736 1.0819 .062 Uiso calc R 1 . . H
C5 .28193(13) .1941(2) 1.0296(4) .0569(8) Uani d . 1 . . C
H5 .2594 .2487 1.0801 .068 Uiso calc R 1 . . H
C6 .33676(12) .21822(19) .9524(3) .0475(7) Uani d . 1 . . C
H6 .3507 .2892 .9507 .057 Uiso calc R 1 . . H
C7 .42957(10) .16706(16) .7859(3) .0304(5) Uani d . 1 . . C
C8 .39011(9) -.06396(16) .8334(3) .0245(5) Uani d . 1 . . C
N1 .44854(9) .02739(16) .2289(3) .0311(4) Uani d . 1 . . N
H1A .4425(13) .004(2) .114(4) .070(9) Uiso d . 1 . . H
H1B .4870(13) -.002(2) .258(3) .055(8) Uiso d . 1 . . H
H1C .4496(12) .102(2) .239(4) .061(8) Uiso d . 1 . . H
N2 .44276(9) -.18674(15) .4390(3) .0299(4) Uani d . 1 . . N
H2A .4305(11) -.1677(18) .548(3) .038(6) Uiso d . 1 . . H
H2B .4423(11) -.259(2) .429(3) .043(7) Uiso d . 1 . . H
H2C .4865(12) -.159(2) .408(3) .054(7) Uiso d . 1 . . H
C9 .39597(10) -.13791(17) .3292(3) .0318(5) Uani d . 1 . . C
H9A .3557 -.1620 .3640 .038 Uiso calc R 1 . . H
H9B .4025 -.1628 .2163 .038 Uiso calc R 1 . . H
C10 .39780(10) -.01580(17) .3321(3) .0314(5) Uani d . 1 . . C
H10A .3591 .0123 .2912 .038 Uiso calc R 1 . . H
H10B .4029 .0087 .4458 .038 Uiso calc R 1 . . H

loop_
_atom_site_aniso_label
_atom_site_aniso_U_11
_atom_site_aniso_U_22
_atom_site_aniso_U_33
_atom_site_aniso_U_12
_atom_site_aniso_U_13
_atom_site_aniso_U_23
O1 .0644(12) .0261(8) .0599(12) -.0115(8) .0042(9) -.0016(9)
O2 .0313(8) .0294(8) .0358(9) -.0006(6) .0051(7) .0027(7)
O3 .0363(8) .0263(8) .0287(9) .0046(7) -.0045(7) .0018(7)
O4 .0406(9) .0350(9) .0314(9) .0009(7) -.0035(8) -.0099(7)
C1 .0351(12) .0271(11) .0294(13) .0066(10) .0006(10) .0003(9)
C2 .0244(10) .0312(11) .0209(11) .0016(9) -.0011(9) .0005(9)
C3 .0302(12) .0474(14) .0387(14) .0012(11) .0051(11) .0052(12)
C4 .0368(14) .074(2) .0440(16) .0169(14) .0134(12) .0049(15)
C5 .0570(17) .0570(18) .0569(18) .0298(15) .0141(15) -.0056(15)
C6 .0578(16) .0353(13) .0494(16) .0157(12) .0082(13) -.0025(12)
C7 .0367(12) .0221(10) .0324(13) .0011(10) -.0020(10) .0060(10)
C8 .0276(11) .0228(10) .0231(11) -.0036(9) .0043(10) .0034(9)
N1 .0362(11) .0229(9) .0341(11) .0013(8) -.0008(10) .0006(9)
N2 .0364(11) .0230(10) .0304(11) -.0007(9) .0058(9) .0001(9)
C9 .0375(12) .0303(12) .0275(13) -.0046(10) -.0009(10) -.0036(10)
C10 .0345(12) .0309(12) .0289(13) .0048(9) .0003(10) -.0021(10)

loop_
_atom_type_symbol
_atom_type_description
_atom_type_scat_dispersion_real
_atom_type_scat_dispersion_imag
_atom_type_scat_source
C C .0033 .0016 'International Tables Vol C Tables 4.2.6.8 and 6.1.1.4'
H H .0000 .0000 'International Tables Vol C Tables 4.2.6.8 and 6.1.1.4'
N N .0061 .0033 'International Tables Vol C Tables 4.2.6.8 and 6.1.1.4'
O O .0106 .0060 'International Tables Vol C Tables 4.2.6.8 and 6.1.1.4'

loop_
_geom_angle_atom_site_label_1
_geom_angle_atom_site_label_2
_geom_angle_atom_site_label_3
_geom_angle
C6 C1 C2 119.1(2)
C6 C1 C7 119.7(2)
C2 C1 C7 121.22(18)
C3 C2 C1 119.1(2)
C3 C2 C8 117.70(19)
C1 C2 C8 122.82(18)
C4 C3 C2 121.3(2)
C5 C4 C3 119.4(2)
C4 C5 C6 120.3(2)
C5 C6 C1 120.7(2)
O1 C7 O2 124.4(2)
O1 C7 C1 118.9(2)
O2 C7 C1 116.75(18)
O4 C8 O3 124.91(19)
O4 C8 C2 119.72(19)
O3 C8 C2 115.13(18)
N2 C9 C10 112.40(19)
N1 C10 C9 111.80(19)

loop_
_geom_bond_atom_site_label_1
_geom_bond_atom_site_label_2
_geom_bond_site_symmetry_2
_geom_bond_distance
_geom_bond_publ_flag
O1 C7 . 1.248(3) ?
O2 C7 . 1.266(3) ?
O3 C8 . 1.263(2) ?
O4 C8 . 1.244(2) ?
C1 C6 . 1.391(3) ?
C1 C2 . 1.399(3) ?
C1 C7 . 1.512(3) ?
C2 C3 . 1.388(3) ?
C2 C8 . 1.509(3) ?
C3 C4 . 1.381(3) ?
C4 C5 . 1.376(4) ?
C5 C6 . 1.381(4) ?
N1 C10 . 1.484(3) ?
N2 C9 . 1.480(3) ?
C9 C10 . 1.513(3) ?

loop_
_geom_hbond_atom_site_label_D
_geom_hbond_atom_site_label_H
_geom_hbond_atom_site_label_A
_geom_hbond_site_symmetry_A
_geom_hbond_distance_DH
_geom_hbond_distance_HA
_geom_hbond_distance_DA
_geom_hbond_angle_DHA
N1 H1A O3 1_554 .98(3) 1.85(3) 2.802(3) 161(2)
N1 H1B O2 5_656 .95(3) 1.87(3) 2.788(2) 163(2)
N1 H1C O1 7_565 .93(3) 1.85(3) 2.765(3) 166(3)
N2 H2A O4 . .95(2) 1.89(3) 2.776(3) 155(2)
N2 H2B O3 7 .90(3) 1.94(3) 2.835(2) 173(2)
N2 H2C O2 5_656 1.04(3) 1.74(3) 2.766(2) 166(2)

loop_
_cod_related_entry_id
_cod_related_entry_database
_cod_related_entry_code
1 ChemSpider 21133043
